data_7231545
loop_
_publ_author_name
'Yamashita, Yohei'
'Maki, Daisuke'
'Sakurai, Shiho'
'Fuse, Takumi'
'Matsumoto, Shoji'
'Akazome, Motohiro'

_publ_section_title
;
 Preparation of chiral 3-oxocycloalkanecarbonitrile and its derivatives by
 crystallization-induced diastereomer transformation of ketals with chiral
 1,2-diphenylethane-1,2-diol
;
_journal_issue 57
_journal_name_full 'RSC Advances'
_journal_page_first 32601
_journal_paper_doi 10.1039/C8RA06611F
_journal_volume 8
_journal_year 2018
_chemical_absolute_configuration syn
_chemical_formula_sum 'C21 H23 N O3'
_chemical_formula_weight 337.40
_space_group_crystal_system monoclinic
_space_group_IT_number 4
_space_group_name_Hall 'P 2yb'
_space_group_name_H-M_alt 'P 1 21 1'
_symmetry_space_group_name_Hall 'P 2yb'
_symmetry_space_group_name_H-M 'P 1 21 1'
_atom_sites_solution_hydrogens geom
_audit_update_record
;
2018-08-24 deposited with the CCDC.
2018-09-10 downloaded from the CCDC.
;
_cell_angle_alpha 90
_cell_angle_beta 93.851(4)
_cell_angle_gamma 90
_cell_formula_units_Z 2
_cell_length_a 6.4767(4)
_cell_length_b 6.7235(5)
_cell_length_c 20.8609(14)
_cell_measurement_reflns_used 4108
_cell_measurement_temperature 173
_cell_measurement_theta_max 68.2854
_cell_measurement_theta_min 4.2482
_cell_volume 906.36(11)
_computing_cell_refinement 'SAINT V8.34A (Bruker AXS Inc., 2013)'
_computing_data_collection 'APEX2 (Bruker AXS, 2006)'
_computing_data_reduction 'SAINT V8.34A (Bruker AXS Inc., 2013)'
_computing_molecular_graphics 'XSHEL (Bruker AXS,2002)'
_computing_publication_material 'XCIF (Bruker AXS, 2001)'
_computing_structure_refinement 'SHELXL-2013 (Sheldrick, 2013)'
_computing_structure_solution 'SHELXS-97 (Sheldrick, 1997)'
_diffrn_ambient_temperature 173
_diffrn_detector_area_resol_mean 8.3333
_diffrn_measured_fraction_theta_full 0.980
_diffrn_measured_fraction_theta_max 0.980
_diffrn_measurement_device_type 'Bruker APEXII Ultra CCD area detector'
_diffrn_measurement_method 'Phi and Omega scans'
_diffrn_radiation_monochromator 'Bruker Helios multilayer confocal mirror'
_diffrn_radiation_type CuK\a
_diffrn_radiation_wavelength 1.54178
_diffrn_reflns_av_R_equivalents 0.0241
_diffrn_reflns_av_unetI/netI 0.0294
_diffrn_reflns_limit_h_max 7
_diffrn_reflns_limit_h_min -7
_diffrn_reflns_limit_k_max 7
_diffrn_reflns_limit_k_min -6
_diffrn_reflns_limit_l_max 24
_diffrn_reflns_limit_l_min -24
_diffrn_reflns_number 6157
_diffrn_reflns_theta_full 68.280
_diffrn_reflns_theta_max 68.280
_diffrn_reflns_theta_min 2.123
_diffrn_source 'Bruker TXS fine-focus rotating anode'
_exptl_absorpt_coefficient_mu 0.659
_exptl_absorpt_correction_T_max 0.98
_exptl_absorpt_correction_T_min 0.88
_exptl_absorpt_correction_type empirical
_exptl_absorpt_process_details 'SADABS (Sheldrick 1996)'
_exptl_crystal_colour colourless
_exptl_crystal_density_diffrn 1.236
_exptl_crystal_density_method 'not measured'
_exptl_crystal_description plate
_exptl_crystal_F_000 360
_exptl_crystal_size_max 0.200
_exptl_crystal_size_mid 0.100
_exptl_crystal_size_min 0.030
_refine_diff_density_max 0.193
_refine_diff_density_min -0.133
_refine_ls_abs_structure_details
;
Flack x determined using 784 quotients [(I+)-(I-)]/[(I+)+(I-)]
(Parsons, Flack and Wagner, Acta Cryst. B69 (2013) 249-259).
;
_refine_ls_abs_structure_Flack 0.26(12)
_refine_ls_extinction_method none
_refine_ls_goodness_of_fit_ref 1.070
_refine_ls_hydrogen_treatment constr
_refine_ls_matrix_type full
_refine_ls_number_parameters 226
_refine_ls_number_reflns 2627
_refine_ls_number_restraints 1
_refine_ls_restrained_S_all 1.070
_refine_ls_R_factor_all 0.0408
_refine_ls_R_factor_gt 0.0386
_refine_ls_shift/su_max 0.000
_refine_ls_shift/su_mean 0.000
_refine_ls_structure_factor_coef Fsqd
_refine_ls_weighting_details 'w=1/[\s^2^(Fo^2^)+(0.0480P)^2^+0.2719P] where P=(Fo^2^+2Fc^2^)/3'
_refine_ls_weighting_scheme calc
_refine_ls_wR_factor_gt 0.0977
_refine_ls_wR_factor_ref 0.0995
_reflns_number_gt 2505
_reflns_number_total 2627
_reflns_threshold_expression 'I > 2\s(I)'
_cod_data_source_file c8ra06611f2.cif
_cod_data_source_block (R)-3b
_cod_database_code 7231545

loop_
_space_group_symop_operation_xyz
'x, y, z'
'-x, y+1/2, -z'

loop_
_atom_site_type_symbol
_atom_site_label
_atom_site_fract_x
_atom_site_fract_y
_atom_site_fract_z
_atom_site_U_iso_or_equiv
_atom_site_adp_type
_atom_site_calc_flag
_atom_site_refinement_flags_adp
_atom_site_refinement_flags_posn
_atom_site_occupancy
C C1 0.4278(4) 0.8494(4) 0.78094(14) 0.0341(6) Uani d . . 1
C C2 0.5730(4) 0.9245(5) 0.74184(14) 0.0413(7) Uani d . . 1
H H2 0.5535 0.9075 0.6966 0.05 Uiso calc U R 1
C C3 0.7467(5) 1.0242(5) 0.76754(18) 0.0476(8) Uani d . . 1
H H3 0.8434 1.0778 0.7399 0.057 Uiso calc U R 1
C C4 0.7793(5) 1.0458(5) 0.83299(18) 0.0479(8) Uani d . . 1
H H4 0.9006 1.1102 0.8508 0.057 Uiso calc U R 1
C C5 0.6350(5) 0.9734(6) 0.87266(16) 0.0476(8) Uani d . . 1
H H5 0.656 0.9901 0.9178 0.057 Uiso calc U R 1
C C6 0.4594(5) 0.8763(5) 0.84710(15) 0.0419(7) Uani d . . 1
H H6 0.3602 0.8279 0.8748 0.05 Uiso calc U R 1
C C7 0.1532(4) 0.4745(5) 0.83890(13) 0.0332(6) Uani d . . 1
C C8 0.2804(5) 0.3747(5) 0.88405(15) 0.0440(7) Uani d . . 1
H H8 0.4134 0.3314 0.8734 0.053 Uiso calc U R 1
C C9 0.2149(6) 0.3375(6) 0.94478(16) 0.0547(9) Uani d . . 1
H H9 0.3039 0.27 0.9756 0.066 Uiso calc U R 1
C C10 0.0231(6) 0.3974(6) 0.96066(15) 0.0530(9) Uani d . . 1
H H10 -0.0216 0.3708 1.0023 0.064 Uiso calc U R 1
C C11 -0.1057(5) 0.4970(5) 0.91571(15) 0.0454(8) Uani d . . 1
H H11 -0.2383 0.5404 0.9267 0.055 Uiso calc U R 1
C C12 -0.0422(5) 0.5334(5) 0.85495(13) 0.0369(6) Uani d . . 1
H H12 -0.1325 0.599 0.824 0.044 Uiso calc U R 1
C C13 0.2291(4) 0.5186(5) 0.77342(13) 0.0330(6) Uani d . . 1
H H13 0.3677 0.4562 0.7693 0.04 Uiso calc U R 1
C C14 0.2360(4) 0.7388(5) 0.75545(13) 0.0328(6) Uani d . . 1
H H14 0.111 0.8067 0.7707 0.039 Uiso calc U R 1
C C15 0.1199(4) 0.5479(5) 0.66713(13) 0.0337(6) Uani d . . 1
C C16 -0.0869(4) 0.5876(5) 0.63072(14) 0.0385(7) Uani d . . 1
H H16A -0.0664 0.6784 0.5943 0.046 Uiso calc U R 1
H H16B -0.1809 0.6537 0.6596 0.046 Uiso calc U R 1
C C17 -0.1855(4) 0.3952(5) 0.60532(14) 0.0398(7) Uani d . . 1
H H17A -0.3151 0.4265 0.5794 0.048 Uiso calc U R 1
H H17B -0.2215 0.3114 0.642 0.048 Uiso calc U R 1
C C18 -0.0414(4) 0.2797(5) 0.56419(13) 0.0373(7) Uani d . . 1
H H18A -0.0187 0.3569 0.5249 0.045 Uiso calc U R 1
H H18B -0.1073 0.152 0.5509 0.045 Uiso calc U R 1
C C19 0.1680(4) 0.2383(5) 0.60070(12) 0.0312(6) Uani d . . 1
H H19 0.1462 0.1471 0.6375 0.037 Uiso calc U R 1
C C20 0.2653(4) 0.4324(5) 0.62667(13) 0.0315(6) Uani d . . 1
H H20A 0.394 0.4014 0.6531 0.038 Uiso calc U R 1
H H20B 0.3027 0.5161 0.5902 0.038 Uiso calc U R 1
C C21 0.3131(4) 0.1386(5) 0.55585(12) 0.0310(6) Uani d . . 1
N N1 0.3732(4) -0.0449(4) 0.57087(11) 0.0373(6) Uani d . . 1
H H1A 0.4555 -0.1093 0.5462 0.045 Uiso calc U R 1
H H1B 0.3308 -0.1023 0.6055 0.045 Uiso calc U R 1
O O1 0.0836(3) 0.4437(3) 0.72474(8) 0.0343(4) Uani d . . 1
O O2 0.2196(3) 0.7318(3) 0.68697(9) 0.0373(5) Uani d . . 1
O O3 0.3672(3) 0.2262(4) 0.50815(9) 0.0407(5) Uani d . . 1

loop_
_atom_site_aniso_label
_atom_site_aniso_U_11
_atom_site_aniso_U_22
_atom_site_aniso_U_33
_atom_site_aniso_U_12
_atom_site_aniso_U_13
_atom_site_aniso_U_23
C1 0.0364(14) 0.0217(16) 0.0441(15) 0.0070(11) 0.0030(11) -0.0004(12)
C2 0.0409(15) 0.039(2) 0.0440(15) 0.0019(14) 0.0020(11) 0.0033(14)
C3 0.0361(15) 0.037(2) 0.070(2) -0.0012(14) 0.0053(13) 0.0099(16)
C4 0.0408(16) 0.0282(18) 0.073(2) -0.0006(13) -0.0074(14) -0.0039(16)
C5 0.0529(17) 0.039(2) 0.0500(17) 0.0006(15) -0.0054(13) -0.0087(15)
C6 0.0482(16) 0.0345(19) 0.0435(15) -0.0012(14) 0.0059(12) -0.0049(14)
C7 0.0401(14) 0.0237(15) 0.0358(13) -0.0011(12) 0.0023(10) -0.0017(11)
C8 0.0468(16) 0.039(2) 0.0455(16) 0.0071(14) -0.0004(12) 0.0010(14)
C9 0.075(2) 0.048(2) 0.0399(17) 0.0058(18) -0.0053(15) 0.0091(15)
C10 0.080(2) 0.045(2) 0.0350(15) -0.0039(18) 0.0117(15) 0.0025(15)
C11 0.0551(18) 0.036(2) 0.0462(16) -0.0027(15) 0.0141(13) -0.0065(14)
C12 0.0456(16) 0.0284(17) 0.0367(14) 0.0002(13) 0.0024(11) -0.0016(13)
C13 0.0327(13) 0.0298(17) 0.0365(13) 0.0005(11) 0.0028(10) -0.0033(12)
C14 0.0321(13) 0.0305(16) 0.0363(13) 0.0043(12) 0.0073(10) -0.0001(12)
C15 0.0357(14) 0.0322(17) 0.0334(13) -0.0028(12) 0.0041(10) -0.0006(12)
C16 0.0356(14) 0.042(2) 0.0381(14) 0.0117(13) 0.0045(11) 0.0001(13)
C17 0.0277(12) 0.052(2) 0.0394(14) 0.0020(13) 0.0006(10) 0.0010(14)
C18 0.0307(14) 0.043(2) 0.0382(14) -0.0033(12) 0.0015(11) -0.0036(13)
C19 0.0312(12) 0.0306(16) 0.0324(12) -0.0034(12) 0.0059(10) 0.0011(12)
C20 0.0274(11) 0.0321(16) 0.0353(13) -0.0010(11) 0.0039(9) 0.0010(12)
C21 0.0274(12) 0.0358(17) 0.0298(13) -0.0037(11) 0.0023(9) -0.0038(12)
N1 0.0429(12) 0.0354(15) 0.0348(11) 0.0062(11) 0.0112(9) 0.0004(11)
O1 0.0368(9) 0.0331(12) 0.0334(9) -0.0041(9) 0.0042(7) -0.0021(9)
O2 0.0456(11) 0.0310(12) 0.0357(10) -0.0036(9) 0.0048(8) 0.0003(9)
O3 0.0474(11) 0.0383(13) 0.0380(10) -0.0035(10) 0.0149(8) 0.0011(10)

loop_
_atom_type_symbol
_atom_type_description
_atom_type_scat_dispersion_real
_atom_type_scat_dispersion_imag
_atom_type_scat_source
C C 0.0181 0.0091 'International Tables Vol C Tables 4.2.6.8 and 6.1.1.4'
H H 0.0000 0.0000 'International Tables Vol C Tables 4.2.6.8 and 6.1.1.4'
N N 0.0311 0.0180 'International Tables Vol C Tables 4.2.6.8 and 6.1.1.4'
O O 0.0492 0.0322 'International Tables Vol C Tables 4.2.6.8 and 6.1.1.4'

loop_
_geom_angle_atom_site_label_1
_geom_angle_atom_site_label_2
_geom_angle_atom_site_label_3
_geom_angle
C2 C1 C6 118.5(3)
C2 C1 C14 123.2(3)
C6 C1 C14 118.3(3)
C1 C2 C3 121.0(3)
C1 C2 H2 119.5
C3 C2 H2 119.5
C4 C3 C2 120.1(3)
C4 C3 H3 120.0
C2 C3 H3 120.0
C3 C4 C5 119.6(3)
C3 C4 H4 120.2
C5 C4 H4 120.2
C4 C5 C6 120.5(3)
C4 C5 H5 119.8
C6 C5 H5 119.8
C5 C6 C1 120.3(3)
C5 C6 H6 119.9
C1 C6 H6 119.9
C8 C7 C12 119.0(3)
C8 C7 C13 119.7(3)
C12 C7 C13 121.2(3)
C7 C8 C9 120.4(3)
C7 C8 H8 119.8
C9 C8 H8 119.8
C10 C9 C8 120.5(3)
C10 C9 H9 119.8
C8 C9 H9 119.8
C9 C10 C11 119.6(3)
C9 C10 H10 120.2
C11 C10 H10 120.2
C12 C11 C10 120.3(3)
C12 C11 H11 119.8
C10 C11 H11 119.8
C11 C12 C7 120.2(3)
C11 C12 H12 119.9
C7 C12 H12 119.9
O1 C13 C7 109.5(2)
O1 C13 C14 101.3(2)
C7 C13 C14 115.4(2)
O1 C13 H13 110.1
C7 C13 H13 110.1
C14 C13 H13 110.1
O2 C14 C1 111.9(2)
O2 C14 C13 102.3(2)
C1 C14 C13 115.2(2)
O2 C14 H14 109.1
C1 C14 H14 109.1
C13 C14 H14 109.1
O1 C15 O2 106.0(2)
O1 C15 C16 108.6(2)
O2 C15 C16 110.9(3)
O1 C15 C20 111.1(2)
O2 C15 C20 108.4(2)
C16 C15 C20 111.8(2)
C15 C16 C17 111.1(3)
C15 C16 H16A 109.4
C17 C16 H16A 109.4
C15 C16 H16B 109.4
C17 C16 H16B 109.4
H16A C16 H16B 108.0
C16 C17 C18 111.8(2)
C16 C17 H17A 109.3
C18 C17 H17A 109.3
C16 C17 H17B 109.3
C18 C17 H17B 109.3
H17A C17 H17B 107.9
C17 C18 C19 111.6(2)
C17 C18 H18A 109.3
C19 C18 H18A 109.3
C17 C18 H18B 109.3
C19 C18 H18B 109.3
H18A C18 H18B 108.0
C21 C19 C20 109.6(2)
C21 C19 C18 109.6(2)
C20 C19 C18 110.4(2)
C21 C19 H19 109.1
C20 C19 H19 109.1
C18 C19 H19 109.1
C15 C20 C19 112.1(2)
C15 C20 H20A 109.2
C19 C20 H20A 109.2
C15 C20 H20B 109.2
C19 C20 H20B 109.2
H20A C20 H20B 107.9
O3 C21 N1 122.9(3)
O3 C21 C19 120.5(3)
N1 C21 C19 116.6(2)
C21 N1 H1A 120.0
C21 N1 H1B 120.0
H1A N1 H1B 120.0
C15 O1 C13 106.7(2)
C14 O2 C15 108.5(2)

loop_
_geom_bond_atom_site_label_1
_geom_bond_atom_site_label_2
_geom_bond_distance
C1 C2 1.381(4)
C1 C6 1.393(4)
C1 C14 1.514(4)
C2 C3 1.386(5)
C2 H2 0.95
C3 C4 1.375(5)
C3 H3 0.95
C4 C5 1.378(5)
C4 H4 0.95
C5 C6 1.387(5)
C5 H5 0.95
C6 H6 0.95
C7 C8 1.382(4)
C7 C12 1.389(4)
C7 C13 1.512(4)
C8 C9 1.385(5)
C8 H8 0.95
C9 C10 1.368(6)
C9 H9 0.95
C10 C11 1.385(5)
C10 H10 0.95
C11 C12 1.381(4)
C11 H11 0.95
C12 H12 0.95
C13 O1 1.430(3)
C13 C14 1.529(4)
C13 H13 1.0
C14 O2 1.426(3)
C14 H14 1.0
C15 O1 1.424(3)
C15 O2 1.442(4)
C15 C16 1.518(4)
C15 C20 1.520(4)
C16 C17 1.522(5)
C16 H16A 0.99
C16 H16B 0.99
C17 C18 1.522(4)
C17 H17A 0.99
C17 H17B 0.99
C18 C19 1.536(4)
C18 H18A 0.99
C18 H18B 0.99
C19 C21 1.525(4)
C19 C20 1.532(4)
C19 H19 1.0
C20 H20A 0.99
C20 H20B 0.99
C21 O3 1.227(3)
C21 N1 1.325(4)
N1 H1A 0.88
N1 H1B 0.88

loop_
_geom_torsion_atom_site_label_1
_geom_torsion_atom_site_label_2
_geom_torsion_atom_site_label_3
_geom_torsion_atom_site_label_4
_geom_torsion
C6 C1 C2 C3 0.1(5)
C14 C1 C2 C3 -179.8(3)
C1 C2 C3 C4 1.5(5)
C2 C3 C4 C5 -2.1(5)
C3 C4 C5 C6 1.1(5)
C4 C5 C6 C1 0.5(5)
C2 C1 C6 C5 -1.1(5)
C14 C1 C6 C5 178.8(3)
C12 C7 C8 C9 -1.2(5)
C13 C7 C8 C9 178.4(3)
C7 C8 C9 C10 0.6(6)
C8 C9 C10 C11 -0.4(6)
C9 C10 C11 C12 0.9(6)
C10 C11 C12 C7 -1.5(5)
C8 C7 C12 C11 1.6(5)
C13 C7 C12 C11 -178.0(3)
C8 C7 C13 O1 126.0(3)
C12 C7 C13 O1 -54.4(4)
C8 C7 C13 C14 -120.5(3)
C12 C7 C13 C14 59.1(4)
C2 C1 C14 O2 -3.1(4)
C6 C1 C14 O2 177.1(3)
C2 C1 C14 C13 113.2(3)
C6 C1 C14 C13 -66.7(3)
O1 C13 C14 O2 -36.9(2)
C7 C13 C14 O2 -155.1(2)
O1 C13 C14 C1 -158.5(2)
C7 C13 C14 C1 83.3(3)
O1 C15 C16 C17 -68.2(3)
O2 C15 C16 C17 175.8(2)
C20 C15 C16 C17 54.7(3)
C15 C16 C17 C18 -55.2(3)
C16 C17 C18 C19 55.4(3)
C17 C18 C19 C21 -175.1(3)
C17 C18 C19 C20 -54.3(3)
O1 C15 C20 C19 66.6(3)
O2 C15 C20 C19 -177.3(2)
C16 C15 C20 C19 -54.9(3)
C21 C19 C20 C15 175.0(2)
C18 C19 C20 C15 54.1(3)
C20 C19 C21 O3 -58.4(3)
C18 C19 C21 O3 63.0(3)
C20 C19 C21 N1 122.4(3)
C18 C19 C21 N1 -116.2(3)
O2 C15 O1 C13 -23.2(3)
C16 C15 O1 C13 -142.4(2)
C20 C15 O1 C13 94.3(3)
C7 C13 O1 C15 159.4(2)
C14 C13 O1 C15 37.1(3)
C1 C14 O2 C15 147.8(2)
C13 C14 O2 C15 23.9(3)
O1 C15 O2 C14 -1.8(3)
C16 C15 O2 C14 115.8(2)
C20 C15 O2 C14 -121.2(2)
